data_1567654
loop_
_publ_author_name
'Li, Quanzhe'
'Gu, Xintao'
'Wei, Yin'
'Shi, Min'

_publ_section_title
;
 Visible-light-induced indole synthesis <i>via</i> intramolecular C-N bond
 formation: desulfonylative C(sp<sup>2</sup>)-H functionalization.
;
_journal_issue 39
_journal_name_full 'Chemical science'
_journal_page_first 11623
_journal_page_last 11632
_journal_paper_doi 10.1039/d2sc02822k
_journal_volume 13
_journal_year 2022
_chemical_formula_sum 'C21 H16 Cl N'
_chemical_formula_weight 317.80
_space_group_crystal_system monoclinic
_space_group_IT_number 14
_space_group_name_Hall '-P 2yn'
_space_group_name_H-M_alt 'P 1 21/n 1'
_atom_sites_solution_hydrogens geom
_audit_creation_method SHELXL-2013
_audit_update_record
;
2021-09-09 deposited with the CCDC.	2022-09-16 downloaded from the CCDC.
;
_cell_angle_alpha 90
_cell_angle_beta 99.3610(10)
_cell_angle_gamma 90
_cell_formula_units_Z 4
_cell_length_a 10.7317(3)
_cell_length_b 5.5110(2)
_cell_length_c 27.4878(9)
_cell_measurement_reflns_used 6433
_cell_measurement_temperature 213(2)
_cell_measurement_theta_max 54.744
_cell_measurement_theta_min 4.351
_cell_volume 1604.05(9)
_computing_cell_refinement 'Bruker SAINT'
_computing_data_collection 'Bruker APEX2'
_computing_data_reduction 'Bruker SAINT'
_computing_molecular_graphics 'Bruker SHELXTL'
_computing_publication_material 'Bruker SHELXTL'
_computing_structure_refinement 'SHELXL-2013 (Sheldrick, 2013)'
_computing_structure_solution 'SHELXS-97 (Sheldrick 2008)'
_diffrn_ambient_temperature 213(2)
_diffrn_measured_fraction_theta_full 0.994
_diffrn_measured_fraction_theta_max 0.994
_diffrn_measurement_device_type 'Bruker APEX-II CCD'
_diffrn_measurement_method '\f and \w scans'
_diffrn_radiation_type MoK\a
_diffrn_radiation_wavelength 0.71073
_diffrn_reflns_av_R_equivalents 0.0773
_diffrn_reflns_av_unetI/netI 0.0584
_diffrn_reflns_Laue_measured_fraction_full 0.994
_diffrn_reflns_Laue_measured_fraction_max 0.994
_diffrn_reflns_limit_h_max 13
_diffrn_reflns_limit_h_min -13
_diffrn_reflns_limit_k_max 6
_diffrn_reflns_limit_k_min -6
_diffrn_reflns_limit_l_max 33
_diffrn_reflns_limit_l_min -33
_diffrn_reflns_number 14209
_diffrn_reflns_point_group_measured_fraction_full 0.994
_diffrn_reflns_point_group_measured_fraction_max 0.994
_diffrn_reflns_theta_full 25.242
_diffrn_reflns_theta_max 25.998
_diffrn_reflns_theta_min 3.004
_exptl_absorpt_coefficient_mu 0.237
_exptl_absorpt_correction_T_max 0.7456
_exptl_absorpt_correction_T_min 0.4269
_exptl_absorpt_correction_type multi-scan
_exptl_absorpt_process_details sadabs
_exptl_crystal_colour colorless
_exptl_crystal_density_diffrn 1.316
_exptl_crystal_description prismatic
_exptl_crystal_F_000 664
_exptl_crystal_size_max 0.200
_exptl_crystal_size_mid 0.150
_exptl_crystal_size_min 0.110
_refine_diff_density_max 0.503
_refine_diff_density_min -0.433
_refine_diff_density_rms 0.068
_refine_ls_extinction_coef 0.027(9)
_refine_ls_extinction_expression Fc^*^=kFc[1+0.001xFc^2^\l^3^/sin(2\q)]^-1/4^
_refine_ls_extinction_method SHELXL
_refine_ls_goodness_of_fit_ref 1.031
_refine_ls_hydrogen_treatment constr
_refine_ls_matrix_type full
_refine_ls_number_parameters 209
_refine_ls_number_reflns 3128
_refine_ls_number_restraints 0
_refine_ls_restrained_S_all 1.031
_refine_ls_R_factor_all 0.0730
_refine_ls_R_factor_gt 0.0630
_refine_ls_shift/su_max 0.000
_refine_ls_shift/su_mean 0.000
_refine_ls_structure_factor_coef Fsqd
_refine_ls_weighting_details 'w=1/[\s^2^(Fo^2^)+(0.1133P)^2^+0.4426P] where P=(Fo^2^+2Fc^2^)/3'
_refine_ls_weighting_scheme calc
_refine_ls_wR_factor_gt 0.1706
_refine_ls_wR_factor_ref 0.1848
_reflns_Friedel_coverage 0.000
_reflns_number_gt 2554
_reflns_number_total 3128
_reflns_threshold_expression 'I > 2\s(I)'
_cod_data_source_file d2sc02822k2.cif
_cod_data_source_block mo_d8v21698_0m
_cod_depositor_comments 'Adding full bibliography for 1567654.cif.'
_cod_original_sg_symbol_H-M 'P 21/n'
_cod_database_code 1567654
_shelx_space_group_comment
; 
The symmetry employed for this shelxl refinement is uniquely defined 
by the following loop, which should always be used as a source of 
symmetry information in preference to the above space-group names. 
They are only intended as comments. 
;
_shelx_estimated_absorpt_t_min 0.954
_shelx_estimated_absorpt_t_max 0.974
_shelxl_version_number 2013-4

loop_
_space_group_symop_operation_xyz
'x, y, z'
'-x+1/2, y+1/2, -z+1/2'
'-x, -y, -z'
'x-1/2, -y-1/2, z-1/2'

loop_
_atom_site_label
_atom_site_type_symbol
_atom_site_fract_x
_atom_site_fract_y
_atom_site_fract_z
_atom_site_U_iso_or_equiv
_atom_site_adp_type
_atom_site_occupancy
_atom_site_site_symmetry_order
_atom_site_calc_flag
_atom_site_refinement_flags_posn
_atom_site_refinement_flags_adp
_atom_site_refinement_flags_occupancy
_atom_site_disorder_assembly
_atom_site_disorder_group
Cl1 Cl 0.60792(6) 0.29603(14) 0.20397(2) 0.0608(3) Uani 1 1 d . . . . .
N1 N 0.26337(16) 0.8536(3) 0.42182(6) 0.0380(4) Uani 1 1 d . . . . .
C1 C 0.17055(19) 0.6800(4) 0.41307(8) 0.0355(5) Uani 1 1 d . . . . .
C2 C 0.0671(2) 0.6446(4) 0.43730(9) 0.0433(5) Uani 1 1 d . . . . .
H2 H 0.0531 0.7455 0.4634 0.052 Uiso 1 1 calc R U . . .
C3 C -0.0135(2) 0.4560(4) 0.42134(9) 0.0468(6) Uani 1 1 d . . . . .
H3 H -0.0839 0.4272 0.4369 0.056 Uiso 1 1 calc R U . . .
C4 C 0.0076(2) 0.3069(4) 0.38245(9) 0.0458(6) Uani 1 1 d . . . . .
H4 H -0.0491 0.1797 0.3723 0.055 Uiso 1 1 calc R U . . .
C5 C 0.11019(19) 0.3423(4) 0.35842(8) 0.0401(5) Uani 1 1 d . . . . .
H5 H 0.1229 0.2400 0.3323 0.048 Uiso 1 1 calc R U . . .
C6 C 0.19473(17) 0.5321(4) 0.37340(7) 0.0344(5) Uani 1 1 d . . . . .
C7 C 0.30787(17) 0.6285(4) 0.35822(7) 0.0342(5) Uani 1 1 d . . . . .
C8 C 0.34457(19) 0.8202(4) 0.38877(8) 0.0376(5) Uani 1 1 d . . . . .
H8 H 0.4162 0.9164 0.3873 0.045 Uiso 1 1 calc R U . . .
C9 C 0.37674(17) 0.5451(4) 0.31906(7) 0.0345(5) Uani 1 1 d . . . . .
C10 C 0.3493(2) 0.3321(4) 0.29283(8) 0.0439(6) Uani 1 1 d . . . . .
H10 H 0.2820 0.2353 0.2995 0.053 Uiso 1 1 calc R U . . .
C11 C 0.4182(2) 0.2573(4) 0.25703(9) 0.0460(6) Uani 1 1 d . . . . .
H11 H 0.3968 0.1128 0.2395 0.055 Uiso 1 1 calc R U . . .
C12 C 0.51792(19) 0.3958(4) 0.24732(8) 0.0415(5) Uani 1 1 d . . . . .
C13 C 0.5469(2) 0.6109(5) 0.27162(9) 0.0504(6) Uani 1 1 d . . . . .
H13 H 0.6138 0.7072 0.2644 0.060 Uiso 1 1 calc R U . . .
C14 C 0.4763(2) 0.6844(4) 0.30689(9) 0.0464(6) Uani 1 1 d . . . . .
H14 H 0.4959 0.8328 0.3232 0.056 Uiso 1 1 calc R U . . .
C15 C 0.2733(2) 1.0431(4) 0.45897(8) 0.0428(5) Uani 1 1 d . . . . .
H15A H 0.1939 1.1342 0.4547 0.051 Uiso 1 1 calc R U . . .
H15B H 0.3404 1.1558 0.4536 0.051 Uiso 1 1 calc R U . . .
C16 C 0.30128(17) 0.9499(4) 0.51128(8) 0.0361(5) Uani 1 1 d . . . . .
C17 C 0.3713(2) 0.7422(4) 0.52393(9) 0.0463(6) Uani 1 1 d . . . . .
H17 H 0.4022 0.6524 0.4994 0.056 Uiso 1 1 calc R U . . .
C18 C 0.3964(3) 0.6652(5) 0.57255(10) 0.0565(7) Uani 1 1 d . . . . .
H18 H 0.4435 0.5230 0.5808 0.068 Uiso 1 1 calc R U . . .
C19 C 0.3524(3) 0.7971(5) 0.60891(10) 0.0574(7) Uani 1 1 d . . . . .
H19 H 0.3695 0.7451 0.6419 0.069 Uiso 1 1 calc R U . . .
C20 C 0.2838(2) 1.0038(5) 0.59671(9) 0.0556(7) Uani 1 1 d . . . . .
H20 H 0.2543 1.0944 0.6215 0.067 Uiso 1 1 calc R U . . .
C21 C 0.2576(2) 1.0804(4) 0.54824(8) 0.0451(6) Uani 1 1 d . . . . .
H21 H 0.2097 1.2220 0.5403 0.054 Uiso 1 1 calc R U . . .

loop_
_atom_site_aniso_label
_atom_site_aniso_U_11
_atom_site_aniso_U_22
_atom_site_aniso_U_33
_atom_site_aniso_U_23
_atom_site_aniso_U_13
_atom_site_aniso_U_12
Cl1 0.0530(4) 0.0795(6) 0.0561(5) -0.0069(3) 0.0274(3) 0.0030(3)
N1 0.0393(9) 0.0367(10) 0.0390(9) -0.0034(7) 0.0096(7) -0.0019(7)
C1 0.0321(10) 0.0365(11) 0.0383(11) 0.0032(8) 0.0068(8) 0.0019(8)
C2 0.0388(11) 0.0480(13) 0.0454(12) 0.0007(10) 0.0142(9) 0.0046(9)
C3 0.0353(11) 0.0516(14) 0.0568(13) 0.0031(11) 0.0169(10) -0.0011(9)
C4 0.0346(11) 0.0503(14) 0.0531(14) -0.0006(10) 0.0091(10) -0.0078(9)
C5 0.0353(11) 0.0445(12) 0.0412(11) -0.0014(9) 0.0080(9) -0.0046(8)
C6 0.0309(10) 0.0378(11) 0.0339(10) 0.0031(8) 0.0036(8) 0.0005(8)
C7 0.0288(9) 0.0385(11) 0.0353(10) 0.0036(8) 0.0047(8) -0.0019(8)
C8 0.0322(10) 0.0408(12) 0.0408(11) 0.0006(8) 0.0087(8) -0.0030(8)
C9 0.0295(9) 0.0398(11) 0.0340(10) 0.0019(8) 0.0046(8) -0.0010(8)
C10 0.0374(11) 0.0477(13) 0.0488(13) -0.0050(10) 0.0140(9) -0.0084(9)
C11 0.0438(12) 0.0501(13) 0.0454(13) -0.0095(10) 0.0107(10) -0.0043(10)
C12 0.0327(11) 0.0547(14) 0.0380(11) 0.0027(9) 0.0086(8) 0.0043(9)
C13 0.0419(12) 0.0608(15) 0.0516(13) -0.0015(11) 0.0172(10) -0.0109(11)
C14 0.0449(12) 0.0482(13) 0.0491(13) -0.0069(10) 0.0165(10) -0.0125(10)
C15 0.0498(12) 0.0338(11) 0.0453(12) -0.0041(9) 0.0098(10) 0.0016(9)
C16 0.0305(10) 0.0337(11) 0.0446(11) -0.0066(9) 0.0071(8) -0.0040(8)
C17 0.0431(12) 0.0428(13) 0.0513(13) -0.0058(10) 0.0028(10) 0.0073(9)
C18 0.0516(14) 0.0493(14) 0.0627(16) 0.0066(12) -0.0087(12) -0.0028(11)
C19 0.0548(15) 0.0698(18) 0.0448(13) 0.0059(12) -0.0005(11) -0.0238(13)
C20 0.0467(13) 0.0740(18) 0.0497(14) -0.0138(12) 0.0187(11) -0.0133(12)
C21 0.0390(11) 0.0467(13) 0.0517(13) -0.0091(10) 0.0135(10) -0.0020(9)

loop_
_atom_type_symbol
_atom_type_description
_atom_type_scat_dispersion_real
_atom_type_scat_dispersion_imag
_atom_type_scat_source
C C 0.0033 0.0016 'International Tables Vol C Tables 4.2.6.8 and 6.1.1.4'
H H 0.0000 0.0000 'International Tables Vol C Tables 4.2.6.8 and 6.1.1.4'
Cl Cl 0.1484 0.1585 'International Tables Vol C Tables 4.2.6.8 and 6.1.1.4'
N N 0.0061 0.0033 'International Tables Vol C Tables 4.2.6.8 and 6.1.1.4'

loop_
_geom_angle_atom_site_label_1
_geom_angle_atom_site_label_2
_geom_angle_atom_site_label_3
_geom_angle
_geom_angle_site_symmetry_1
_geom_angle_site_symmetry_3
_geom_angle_publ_flag
C8 N1 C1 108.14(17) . . ?
C8 N1 C15 125.54(18) . . ?
C1 N1 C15 126.31(18) . . ?
N1 C1 C2 128.5(2) . . ?
N1 C1 C6 108.46(18) . . ?
C2 C1 C6 122.99(19) . . ?
C3 C2 C1 117.4(2) . . ?
C3 C2 H2 121.3 . . ?
C1 C2 H2 121.3 . . ?
C2 C3 C4 121.1(2) . . ?
C2 C3 H3 119.5 . . ?
C4 C3 H3 119.5 . . ?
C5 C4 C3 121.5(2) . . ?
C5 C4 H4 119.3 . . ?
C3 C4 H4 119.3 . . ?
C4 C5 C6 119.4(2) . . ?
C4 C5 H5 120.3 . . ?
C6 C5 H5 120.3 . . ?
C5 C6 C1 117.64(18) . . ?
C5 C6 C7 136.23(19) . . ?
C1 C6 C7 106.13(17) . . ?
C8 C7 C6 106.13(18) . . ?
C8 C7 C9 124.10(18) . . ?
C6 C7 C9 129.76(18) . . ?
C7 C8 N1 111.14(18) . . ?
C7 C8 H8 124.4 . . ?
N1 C8 H8 124.4 . . ?
C10 C9 C14 116.5(2) . . ?
C10 C9 C7 123.71(18) . . ?
C14 C9 C7 119.74(19) . . ?
C9 C10 C11 122.0(2) . . ?
C9 C10 H10 119.0 . . ?
C11 C10 H10 119.0 . . ?
C12 C11 C10 119.6(2) . . ?
C12 C11 H11 120.2 . . ?
C10 C11 H11 120.2 . . ?
C13 C12 C11 120.5(2) . . ?
C13 C12 Cl1 119.97(17) . . ?
C11 C12 Cl1 119.58(18) . . ?
C12 C13 C14 119.2(2) . . ?
C12 C13 H13 120.4 . . ?
C14 C13 H13 120.4 . . ?
C13 C14 C9 122.2(2) . . ?
C13 C14 H14 118.9 . . ?
C9 C14 H14 118.9 . . ?
N1 C15 C16 113.92(17) . . ?
N1 C15 H15A 108.8 . . ?
C16 C15 H15A 108.8 . . ?
N1 C15 H15B 108.8 . . ?
C16 C15 H15B 108.8 . . ?
H15A C15 H15B 107.7 . . ?
C17 C16 C21 118.7(2) . . ?
C17 C16 C15 122.46(19) . . ?
C21 C16 C15 118.84(19) . . ?
C16 C17 C18 120.5(2) . . ?
C16 C17 H17 119.7 . . ?
C18 C17 H17 119.7 . . ?
C19 C18 C17 120.1(2) . . ?
C19 C18 H18 119.9 . . ?
C17 C18 H18 119.9 . . ?
C20 C19 C18 119.7(2) . . ?
C20 C19 H19 120.2 . . ?
C18 C19 H19 120.2 . . ?
C19 C20 C21 120.5(2) . . ?
C19 C20 H20 119.7 . . ?
C21 C20 H20 119.7 . . ?
C20 C21 C16 120.5(2) . . ?
C20 C21 H21 119.8 . . ?
C16 C21 H21 119.8 . . ?

loop_
_geom_bond_atom_site_label_1
_geom_bond_atom_site_label_2
_geom_bond_distance
_geom_bond_site_symmetry_2
_geom_bond_publ_flag
Cl1 C12 1.740(2) . ?
N1 C8 1.370(3) . ?
N1 C1 1.374(3) . ?
N1 C15 1.452(3) . ?
C1 C2 1.399(3) . ?
C1 C6 1.419(3) . ?
C2 C3 1.377(3) . ?
C2 H2 0.9400 . ?
C3 C4 1.396(3) . ?
C3 H3 0.9400 . ?
C4 C5 1.387(3) . ?
C4 H4 0.9400 . ?
C5 C6 1.402(3) . ?
C5 H5 0.9400 . ?
C6 C7 1.447(3) . ?
C7 C8 1.367(3) . ?
C7 C9 1.475(3) . ?
C8 H8 0.9400 . ?
C9 C10 1.384(3) . ?
C9 C14 1.400(3) . ?
C10 C11 1.386(3) . ?
C10 H10 0.9400 . ?
C11 C12 1.376(3) . ?
C11 H11 0.9400 . ?
C12 C13 1.371(3) . ?
C13 C14 1.384(3) . ?
C13 H13 0.9400 . ?
C14 H14 0.9400 . ?
C15 C16 1.510(3) . ?
C15 H15A 0.9800 . ?
C15 H15B 0.9800 . ?
C16 C17 1.383(3) . ?
C16 C21 1.387(3) . ?
C17 C18 1.386(4) . ?
C17 H17 0.9400 . ?
C18 C19 1.380(4) . ?
C18 H18 0.9400 . ?
C19 C20 1.368(4) . ?
C19 H19 0.9400 . ?
C20 C21 1.382(3) . ?
C20 H20 0.9400 . ?
C21 H21 0.9400 . ?

loop_
_geom_torsion_atom_site_label_1
_geom_torsion_atom_site_label_2
_geom_torsion_atom_site_label_3
_geom_torsion_atom_site_label_4
_geom_torsion
_geom_torsion_site_symmetry_1
_geom_torsion_site_symmetry_2
_geom_torsion_site_symmetry_3
_geom_torsion_site_symmetry_4
_geom_torsion_publ_flag
C8 N1 C1 C2 -179.4(2) . . . . ?
C15 N1 C1 C2 -0.4(3) . . . . ?
C8 N1 C1 C6 0.3(2) . . . . ?
C15 N1 C1 C6 179.31(18) . . . . ?
N1 C1 C2 C3 179.8(2) . . . . ?
C6 C1 C2 C3 0.2(3) . . . . ?
C1 C2 C3 C4 -0.1(3) . . . . ?
C2 C3 C4 C5 0.1(4) . . . . ?
C3 C4 C5 C6 -0.1(3) . . . . ?
C4 C5 C6 C1 0.1(3) . . . . ?
C4 C5 C6 C7 -179.0(2) . . . . ?
N1 C1 C6 C5 -179.91(17) . . . . ?
C2 C1 C6 C5 -0.2(3) . . . . ?
N1 C1 C6 C7 -0.5(2) . . . . ?
C2 C1 C6 C7 179.22(19) . . . . ?
C5 C6 C7 C8 179.8(2) . . . . ?
C1 C6 C7 C8 0.5(2) . . . . ?
C5 C6 C7 C9 -1.4(4) . . . . ?
C1 C6 C7 C9 179.39(19) . . . . ?
C6 C7 C8 N1 -0.4(2) . . . . ?
C9 C7 C8 N1 -179.30(17) . . . . ?
C1 N1 C8 C7 0.0(2) . . . . ?
C15 N1 C8 C7 -178.97(18) . . . . ?
C8 C7 C9 C10 170.80(19) . . . . ?
C6 C7 C9 C10 -7.9(3) . . . . ?
C8 C7 C9 C14 -9.0(3) . . . . ?
C6 C7 C9 C14 172.3(2) . . . . ?
C14 C9 C10 C11 1.3(3) . . . . ?
C7 C9 C10 C11 -178.5(2) . . . . ?
C9 C10 C11 C12 0.8(4) . . . . ?
C10 C11 C12 C13 -2.2(4) . . . . ?
C10 C11 C12 Cl1 177.64(18) . . . . ?
C11 C12 C13 C14 1.5(4) . . . . ?
Cl1 C12 C13 C14 -178.36(18) . . . . ?
C12 C13 C14 C9 0.7(4) . . . . ?
C10 C9 C14 C13 -2.0(3) . . . . ?
C7 C9 C14 C13 177.8(2) . . . . ?
C8 N1 C15 C16 -113.8(2) . . . . ?
C1 N1 C15 C16 67.3(3) . . . . ?
N1 C15 C16 C17 31.0(3) . . . . ?
N1 C15 C16 C21 -150.55(19) . . . . ?
C21 C16 C17 C18 0.5(3) . . . . ?
C15 C16 C17 C18 179.0(2) . . . . ?
C16 C17 C18 C19 -0.6(4) . . . . ?
C17 C18 C19 C20 0.1(4) . . . . ?
C18 C19 C20 C21 0.5(4) . . . . ?
C19 C20 C21 C16 -0.5(3) . . . . ?
C17 C16 C21 C20 0.0(3) . . . . ?
C15 C16 C21 C20 -178.5(2) . . . . ?
